data_1559315
loop_
_publ_author_name
'Fostvedt, Jade I.'
'Grant, Lauren N.'
'Kriegel, Benjamin M.'
'Obenhuber, Andreas H.'
'Lohrey, Trevor D.'
'Bergman, Robert G.'
'Arnold, John'

_publ_section_title
;
 1,2-Addition and cycloaddition reactions of niobium bis(imido) and oxo
 imido complexes
;
_journal_name_full 'Chemical Science'
_journal_paper_doi 10.1039/D0SC03489D
_journal_year 2020
_chemical_formula_moiety 'C48 H68 N5 Nb O, 0.5(C6 H6)'
_chemical_formula_sum 'C51 H71 N5 Nb O'
_chemical_formula_weight 863.03
_chemical_melting_point 492
_chemical_name_common (BDI)Nb(NAr)(O)(DMAP)
_chemical_name_systematic
'(2,6-diisopropylphenyl)imino-oxido-4-dimethylaminopyridine-(N,N?-bis(2,6-diisopropylphenyl)-3,5-dimethyl-B-diketiminato)-niobium(V) benzene solvate'
_space_group_crystal_system triclinic
_space_group_IT_number 2
_space_group_name_Hall '-P 1'
_space_group_name_H-M_alt 'P -1'
_atom_sites_solution_hydrogens geom
_atom_sites_solution_primary iterative
_atom_sites_solution_secondary difmap
_audit_creation_method SHELXL-2014/7
_audit_update_record
;
2020-05-14 deposited with the CCDC.	2020-10-08 downloaded from the CCDC.
;
_cell_angle_alpha 81.664(2)
_cell_angle_beta 85.819(3)
_cell_angle_gamma 68.744(2)
_cell_formula_units_Z 2
_cell_length_a 11.6646(8)
_cell_length_b 12.6365(7)
_cell_length_c 17.2467(10)
_cell_measurement_reflns_used 9883
_cell_measurement_temperature 100(2)
_cell_measurement_theta_max 25.44
_cell_measurement_theta_min 2.77
_cell_volume 2343.6(2)
_computing_cell_refinement 'Bruker SAINT'
_computing_data_collection 'Bruker APEX2'
_computing_data_reduction 'Bruker SAINT'
_computing_molecular_graphics ORTEP-32
_computing_publication_material WinGX
_computing_structure_refinement SHELXL-2014
_computing_structure_solution SHELXT
_diffrn_ambient_temperature 100(2)
_diffrn_detector_area_resol_mean 8.366
_diffrn_measured_fraction_theta_full 0.994
_diffrn_measured_fraction_theta_max 0.987
_diffrn_measurement_device_type 'Bruker APEX-II CCD'
_diffrn_measurement_method 'phi and omega scans'
_diffrn_radiation_type MoK\a
_diffrn_radiation_wavelength 0.71073
_diffrn_reflns_av_R_equivalents 0.0396
_diffrn_reflns_av_unetI/netI 0.0343
_diffrn_reflns_Laue_measured_fraction_full 0.994
_diffrn_reflns_Laue_measured_fraction_max 0.987
_diffrn_reflns_limit_h_max 14
_diffrn_reflns_limit_h_min -14
_diffrn_reflns_limit_k_max 15
_diffrn_reflns_limit_k_min -15
_diffrn_reflns_limit_l_max 20
_diffrn_reflns_limit_l_min -20
_diffrn_reflns_number 31429
_diffrn_reflns_point_group_measured_fraction_full 0.994
_diffrn_reflns_point_group_measured_fraction_max 0.987
_diffrn_reflns_theta_full 25.000
_diffrn_reflns_theta_max 25.469
_diffrn_reflns_theta_min 1.194
_diffrn_source 'microfocus sealed tube'
_exptl_absorpt_coefficient_mu 0.298
_exptl_absorpt_correction_T_max 0.7452
_exptl_absorpt_correction_T_min 0.7049
_exptl_absorpt_correction_type multi-scan
_exptl_absorpt_process_details SADABS
_exptl_crystal_colour yellow
_exptl_crystal_density_diffrn 1.223
_exptl_crystal_description block
_exptl_crystal_F_000 922
_exptl_crystal_size_max 0.160
_exptl_crystal_size_mid 0.120
_exptl_crystal_size_min 0.120
_refine_diff_density_max 0.624
_refine_diff_density_min -0.337
_refine_diff_density_rms 0.053
_refine_ls_extinction_method none
_refine_ls_goodness_of_fit_ref 1.065
_refine_ls_hydrogen_treatment constr
_refine_ls_matrix_type full
_refine_ls_number_parameters 539
_refine_ls_number_reflns 8583
_refine_ls_number_restraints 0
_refine_ls_restrained_S_all 1.065
_refine_ls_R_factor_all 0.0312
_refine_ls_R_factor_gt 0.0288
_refine_ls_shift/su_max 0.001
_refine_ls_shift/su_mean 0.000
_refine_ls_structure_factor_coef Fsqd
_refine_ls_weighting_details 'w=1/[\s^2^(Fo^2^)+(0.0211P)^2^+1.8827P] where P=(Fo^2^+2Fc^2^)/3'
_refine_ls_weighting_scheme calc
_refine_ls_wR_factor_gt 0.0716
_refine_ls_wR_factor_ref 0.0732
_reflns_Friedel_coverage 0.000
_reflns_number_gt 7993
_reflns_number_total 8583
_reflns_threshold_expression 'I > 2\s(I)'
_cod_data_source_file d0sc03489d2.cif
_cod_data_source_block shelx_CCDC1
_cod_database_code 1559315
_shelx_shelxl_version_number 2014/7
_shelx_space_group_comment
; 
The symmetry employed for this shelxl refinement is uniquely defined 
by the following loop, which should always be used as a source of 
symmetry information in preference to the above space-group names. 
They are only intended as comments. 
;
_shelx_estimated_absorpt_t_min 0.954
_shelx_estimated_absorpt_t_max 0.965

loop_
_space_group_symop_operation_xyz
'x, y, z'
'-x, -y, -z'

loop_
_atom_site_label
_atom_site_type_symbol
_atom_site_fract_x
_atom_site_fract_y
_atom_site_fract_z
_atom_site_U_iso_or_equiv
_atom_site_adp_type
_atom_site_occupancy
_atom_site_site_symmetry_order
_atom_site_calc_flag
_atom_site_refinement_flags_posn
_atom_site_refinement_flags_adp
_atom_site_refinement_flags_occupancy
_atom_site_disorder_assembly
_atom_site_disorder_group
C1 C 0.69507(15) 0.74379(14) 0.16978(10) 0.0152(3) Uani 1 1 d . . . . .
C2 C 0.62304(16) 0.74288(15) 0.10793(10) 0.0165(4) Uani 1 1 d . . . . .
H2 H 0.6388 0.7799 0.0585 0.020 Uiso 1 1 calc R U . . .
C3 C 0.53226(15) 0.69555(14) 0.10879(10) 0.0151(3) Uani 1 1 d . . . . .
C4 C 0.81199(16) 0.76538(16) 0.14308(10) 0.0197(4) Uani 1 1 d . . . . .
H4A H 0.8631 0.7535 0.1885 0.030 Uiso 1 1 calc R U . . .
H4B H 0.7912 0.8443 0.1176 0.030 Uiso 1 1 calc R U . . .
H4C H 0.8574 0.7123 0.1058 0.030 Uiso 1 1 calc R U . . .
C5 C 0.49688(17) 0.67820(17) 0.03040(10) 0.0213(4) Uani 1 1 d . . . . .
H5A H 0.5241 0.5961 0.0265 0.032 Uiso 1 1 calc R U . . .
H5B H 0.5363 0.7148 -0.0117 0.032 Uiso 1 1 calc R U . . .
H5C H 0.4073 0.7125 0.0255 0.032 Uiso 1 1 calc R U . . .
C6 C 0.75211(15) 0.72727(14) 0.30166(9) 0.0139(3) Uani 1 1 d . . . . .
C7 C 0.75637(16) 0.83346(15) 0.31439(10) 0.0165(4) Uani 1 1 d . . . . .
C8 C 0.83244(16) 0.83415(16) 0.37306(10) 0.0197(4) Uani 1 1 d . . . . .
H8 H 0.8380 0.9047 0.3817 0.024 Uiso 1 1 calc R U . . .
C9 C 0.89945(17) 0.73514(16) 0.41856(10) 0.0210(4) Uani 1 1 d . . . . .
H9 H 0.9484 0.7380 0.4593 0.025 Uiso 1 1 calc R U . . .
C10 C 0.89558(16) 0.63115(15) 0.40504(10) 0.0191(4) Uani 1 1 d . . . . .
H10 H 0.9426 0.5631 0.4366 0.023 Uiso 1 1 calc R U . . .
C11 C 0.82397(15) 0.62467(15) 0.34610(10) 0.0157(3) Uani 1 1 d . . . . .
C12 C 0.68491(17) 0.94716(15) 0.26619(11) 0.0200(4) Uani 1 1 d . . . . .
H12 H 0.6463 0.9301 0.2220 0.024 Uiso 1 1 calc R U . . .
C13 C 0.77115(19) 1.01001(17) 0.23088(12) 0.0294(5) Uani 1 1 d . . . . .
H13A H 0.8023 1.0361 0.2729 0.044 Uiso 1 1 calc R U . . .
H13B H 0.7258 1.0762 0.1939 0.044 Uiso 1 1 calc R U . . .
H13C H 0.8403 0.9578 0.2034 0.044 Uiso 1 1 calc R U . . .
C14 C 0.58193(18) 1.02655(16) 0.31404(11) 0.0241(4) Uani 1 1 d . . . . .
H14A H 0.5153 0.9962 0.3246 0.036 Uiso 1 1 calc R U . . .
H14B H 0.5502 1.1032 0.2843 0.036 Uiso 1 1 calc R U . . .
H14C H 0.6145 1.0311 0.3638 0.036 Uiso 1 1 calc R U . . .
C15 C 0.82528(16) 0.50988(15) 0.32793(10) 0.0179(4) Uani 1 1 d . . . . .
H15 H 0.7380 0.5173 0.3217 0.021 Uiso 1 1 calc R U . . .
C16 C 0.89442(17) 0.47957(16) 0.25012(10) 0.0218(4) Uani 1 1 d . . . . .
H16A H 0.8521 0.5373 0.2072 0.033 Uiso 1 1 calc R U . . .
H16B H 0.8966 0.4042 0.2407 0.033 Uiso 1 1 calc R U . . .
H16C H 0.9787 0.4779 0.2529 0.033 Uiso 1 1 calc R U . . .
C17 C 0.88069(18) 0.41048(16) 0.39282(11) 0.0240(4) Uani 1 1 d . . . . .
H17A H 0.9685 0.3964 0.3969 0.036 Uiso 1 1 calc R U . . .
H17B H 0.8704 0.3414 0.3801 0.036 Uiso 1 1 calc R U . . .
H17C H 0.8385 0.4302 0.4429 0.036 Uiso 1 1 calc R U . . .
C18 C 0.41523(16) 0.58464(15) 0.16736(9) 0.0151(3) Uani 1 1 d . . . . .
C19 C 0.48123(16) 0.46636(15) 0.17858(10) 0.0173(4) Uani 1 1 d . . . . .
C20 C 0.42098(17) 0.39177(16) 0.16973(10) 0.0212(4) Uani 1 1 d . . . . .
H20 H 0.4646 0.3115 0.1780 0.025 Uiso 1 1 calc R U . . .
C21 C 0.29892(18) 0.43268(16) 0.14907(11) 0.0227(4) Uani 1 1 d . . . . .
H21 H 0.2597 0.3811 0.1413 0.027 Uiso 1 1 calc R U . . .
C22 C 0.23422(17) 0.54945(16) 0.13978(10) 0.0209(4) Uani 1 1 d . . . . .
H22 H 0.1500 0.5772 0.1264 0.025 Uiso 1 1 calc R U . . .
C23 C 0.28956(16) 0.62759(15) 0.14964(10) 0.0171(4) Uani 1 1 d . . . . .
C24 C 0.61558(16) 0.41637(15) 0.20110(11) 0.0202(4) Uani 1 1 d . . . . .
H24 H 0.6445 0.4814 0.2030 0.024 Uiso 1 1 calc R U . . .
C25 C 0.62921(18) 0.34731(16) 0.28324(11) 0.0257(4) Uani 1 1 d . . . . .
H25A H 0.5786 0.3967 0.3212 0.039 Uiso 1 1 calc R U . . .
H25B H 0.7156 0.3187 0.2982 0.039 Uiso 1 1 calc R U . . .
H25C H 0.6021 0.2825 0.2826 0.039 Uiso 1 1 calc R U . . .
C26 C 0.69528(18) 0.34293(17) 0.14033(12) 0.0267(4) Uani 1 1 d . . . . .
H26A H 0.6672 0.2796 0.1365 0.040 Uiso 1 1 calc R U . . .
H26B H 0.7813 0.3122 0.1563 0.040 Uiso 1 1 calc R U . . .
H26C H 0.6884 0.3900 0.0892 0.040 Uiso 1 1 calc R U . . .
C27 C 0.21086(17) 0.75379(16) 0.14539(11) 0.0215(4) Uani 1 1 d . . . . .
H27 H 0.2671 0.7981 0.1425 0.026 Uiso 1 1 calc R U . . .
C28 C 0.13181(18) 0.77487(17) 0.22081(12) 0.0264(4) Uani 1 1 d . . . . .
H28A H 0.0728 0.7355 0.2235 0.040 Uiso 1 1 calc R U . . .
H28B H 0.0872 0.8572 0.2206 0.040 Uiso 1 1 calc R U . . .
H28C H 0.1850 0.7454 0.2664 0.040 Uiso 1 1 calc R U . . .
C29 C 0.12963(19) 0.79714(18) 0.07295(12) 0.0298(5) Uani 1 1 d . . . . .
H29A H 0.1817 0.7844 0.0254 0.045 Uiso 1 1 calc R U . . .
H29B H 0.0826 0.8792 0.0722 0.045 Uiso 1 1 calc R U . . .
H29C H 0.0728 0.7556 0.0750 0.045 Uiso 1 1 calc R U . . .
C30 C 0.26672(16) 0.95639(14) 0.27072(10) 0.0161(3) Uani 1 1 d . . . . .
C31 C 0.23139(17) 1.02776(15) 0.19823(11) 0.0218(4) Uani 1 1 d . . . . .
C32 C 0.1169(2) 1.11424(17) 0.19386(13) 0.0320(5) Uani 1 1 d . . . . .
H32 H 0.0916 1.1610 0.1454 0.038 Uiso 1 1 calc R U . . .
C33 C 0.03848(19) 1.13395(17) 0.25873(13) 0.0342(5) Uani 1 1 d . . . . .
H33 H -0.0401 1.1932 0.2544 0.041 Uiso 1 1 calc R U . . .
C34 C 0.07482(18) 1.06714(16) 0.32969(12) 0.0273(4) Uani 1 1 d . . . . .
H34 H 0.0213 1.0824 0.3742 0.033 Uiso 1 1 calc R U . . .
C35 C 0.18799(16) 0.97804(15) 0.33741(11) 0.0192(4) Uani 1 1 d . . . . .
C36 C 0.32061(18) 1.01037(16) 0.12863(11) 0.0249(4) Uani 1 1 d . . . . .
H36 H 0.3763 0.9282 0.1353 0.030 Uiso 1 1 calc R U . . .
C37 C 0.4009(2) 1.08268(19) 0.12893(12) 0.0329(5) Uani 1 1 d . . . . .
H37A H 0.3492 1.1640 0.1214 0.049 Uiso 1 1 calc R U . . .
H37B H 0.4626 1.0661 0.0863 0.049 Uiso 1 1 calc R U . . .
H37C H 0.4423 1.0643 0.1792 0.049 Uiso 1 1 calc R U . . .
C38 C 0.2599(2) 1.03464(19) 0.04923(12) 0.0353(5) Uani 1 1 d . . . . .
H38A H 0.2081 0.9884 0.0496 0.053 Uiso 1 1 calc R U . . .
H38B H 0.3236 1.0150 0.0080 0.053 Uiso 1 1 calc R U . . .
H38C H 0.2091 1.1160 0.0392 0.053 Uiso 1 1 calc R U . . .
C39 C 0.22554(17) 0.90459(16) 0.41567(10) 0.0207(4) Uani 1 1 d . . . . .
H39 H 0.3094 0.8467 0.4081 0.025 Uiso 1 1 calc R U . . .
C40 C 0.2345(3) 0.9740(2) 0.47792(14) 0.0461(6) Uani 1 1 d . . . . .
H40A H 0.2939 1.0116 0.4606 0.069 Uiso 1 1 calc R U . . .
H40B H 0.2619 0.9233 0.5269 0.069 Uiso 1 1 calc R U . . .
H40C H 0.1537 1.0321 0.4866 0.069 Uiso 1 1 calc R U . . .
C41 C 0.1399(3) 0.8394(2) 0.44268(13) 0.0476(7) Uani 1 1 d . . . . .
H41A H 0.0566 0.8938 0.4506 0.071 Uiso 1 1 calc R U . . .
H41B H 0.1690 0.7905 0.4921 0.071 Uiso 1 1 calc R U . . .
H41C H 0.1391 0.7918 0.4028 0.071 Uiso 1 1 calc R U . . .
C42 C 0.56423(16) 0.78432(15) 0.44406(10) 0.0173(4) Uani 1 1 d . . . . .
H42 H 0.5380 0.8589 0.4156 0.021 Uiso 1 1 calc R U . . .
C43 C 0.61592(16) 0.76977(15) 0.51501(10) 0.0185(4) Uani 1 1 d . . . . .
H43 H 0.6225 0.8334 0.5352 0.022 Uiso 1 1 calc R U . . .
C44 C 0.65976(16) 0.65950(16) 0.55858(10) 0.0178(4) Uani 1 1 d . . . . .
C45 C 0.63207(16) 0.57348(15) 0.52812(10) 0.0173(4) Uani 1 1 d . . . . .
H45 H 0.6505 0.4997 0.5572 0.021 Uiso 1 1 calc R U . . .
C46 C 0.57878(16) 0.59717(15) 0.45671(10) 0.0161(4) Uani 1 1 d . . . . .
H46 H 0.5624 0.5375 0.4374 0.019 Uiso 1 1 calc R U . . .
C47 C 0.75120(19) 0.72723(17) 0.65465(11) 0.0255(4) Uani 1 1 d . . . . .
H47A H 0.7997 0.7586 0.6155 0.038 Uiso 1 1 calc R U . . .
H47B H 0.7980 0.6955 0.7028 0.038 Uiso 1 1 calc R U . . .
H47C H 0.6739 0.7883 0.6660 0.038 Uiso 1 1 calc R U . . .
C48 C 0.77945(17) 0.51883(16) 0.66086(10) 0.0226(4) Uani 1 1 d . . . . .
H48A H 0.7141 0.4902 0.6815 0.034 Uiso 1 1 calc R U . . .
H48B H 0.8317 0.5156 0.7038 0.034 Uiso 1 1 calc R U . . .
H48C H 0.8294 0.4713 0.6218 0.034 Uiso 1 1 calc R U . . .
C49 C 0.87980(19) 0.51724(18) 0.02382(12) 0.0308(5) Uani 1 1 d . . . . .
H49 H 0.7970 0.5293 0.0402 0.037 Uiso 1 1 calc R U . . .
C50 C 0.97204(19) 0.41432(17) 0.04762(11) 0.0274(4) Uani 1 1 d . . . . .
H50 H 0.9528 0.3554 0.0803 0.033 Uiso 1 1 calc R U . . .
C51 C 1.09177(18) 0.39765(17) 0.02371(11) 0.0260(4) Uani 1 1 d . . . . .
H51 H 1.1553 0.3270 0.0400 0.031 Uiso 1 1 calc R U . . .
N1 N 0.66879(13) 0.72231(12) 0.24541(8) 0.0132(3) Uani 1 1 d . . . . .
N2 N 0.48048(13) 0.66103(12) 0.17482(8) 0.0135(3) Uani 1 1 d . . . . .
N3 N 0.37829(13) 0.86612(12) 0.27455(8) 0.0150(3) Uani 1 1 d . . . . .
N4 N 0.54763(13) 0.70024(12) 0.41142(8) 0.0152(3) Uani 1 1 d . . . . .
N5 N 0.72449(14) 0.63724(13) 0.62425(8) 0.0212(3) Uani 1 1 d . . . . .
O O 0.40224(11) 0.62588(10) 0.32947(7) 0.0178(3) Uani 1 1 d . . . . .
Nb Nb 0.47969(2) 0.71711(2) 0.28903(2) 0.01228(5) Uani 1 1 d . . . . .

loop_
_atom_site_aniso_label
_atom_site_aniso_U_11
_atom_site_aniso_U_22
_atom_site_aniso_U_33
_atom_site_aniso_U_23
_atom_site_aniso_U_13
_atom_site_aniso_U_12
C1 0.0155(9) 0.0103(8) 0.0180(8) 0.0001(6) 0.0000(7) -0.0033(7)
C2 0.0183(9) 0.0160(9) 0.0139(8) 0.0017(7) 0.0004(7) -0.0060(7)
C3 0.0148(8) 0.0125(8) 0.0154(8) -0.0009(6) -0.0019(6) -0.0021(7)
C4 0.0192(9) 0.0251(10) 0.0169(8) -0.0011(7) 0.0011(7) -0.0113(8)
C5 0.0239(10) 0.0295(10) 0.0145(8) -0.0024(7) -0.0004(7) -0.0145(8)
C6 0.0122(8) 0.0167(9) 0.0134(8) -0.0020(6) 0.0008(6) -0.0059(7)
C7 0.0149(9) 0.0177(9) 0.0179(8) -0.0016(7) 0.0018(7) -0.0076(7)
C8 0.0206(9) 0.0204(9) 0.0230(9) -0.0053(7) 0.0006(7) -0.0124(8)
C9 0.0192(9) 0.0283(10) 0.0190(9) -0.0018(8) -0.0040(7) -0.0124(8)
C10 0.0171(9) 0.0193(9) 0.0187(9) 0.0016(7) -0.0032(7) -0.0047(7)
C11 0.0130(8) 0.0163(9) 0.0170(8) -0.0005(7) 0.0009(6) -0.0052(7)
C12 0.0249(10) 0.0143(9) 0.0228(9) -0.0003(7) -0.0022(7) -0.0096(8)
C13 0.0321(11) 0.0206(10) 0.0370(11) 0.0028(8) 0.0004(9) -0.0138(9)
C14 0.0277(10) 0.0147(9) 0.0286(10) -0.0022(8) -0.0031(8) -0.0056(8)
C15 0.0182(9) 0.0142(9) 0.0196(9) 0.0002(7) -0.0033(7) -0.0043(7)
C16 0.0239(10) 0.0172(9) 0.0227(9) -0.0031(7) -0.0034(7) -0.0046(8)
C17 0.0298(11) 0.0161(9) 0.0232(9) 0.0017(7) -0.0039(8) -0.0055(8)
C18 0.0195(9) 0.0176(9) 0.0116(8) -0.0023(6) 0.0008(6) -0.0108(7)
C19 0.0197(9) 0.0183(9) 0.0161(8) -0.0040(7) 0.0011(7) -0.0089(7)
C20 0.0259(10) 0.0160(9) 0.0236(9) -0.0048(7) 0.0003(7) -0.0089(8)
C21 0.0275(10) 0.0245(10) 0.0234(9) -0.0071(8) 0.0001(8) -0.0167(8)
C22 0.0189(9) 0.0262(10) 0.0204(9) -0.0045(7) -0.0024(7) -0.0104(8)
C23 0.0202(9) 0.0187(9) 0.0134(8) -0.0016(7) -0.0009(7) -0.0084(7)
C24 0.0192(9) 0.0142(9) 0.0280(10) -0.0030(7) -0.0020(7) -0.0065(7)
C25 0.0273(10) 0.0213(10) 0.0278(10) -0.0013(8) -0.0068(8) -0.0074(8)
C26 0.0226(10) 0.0228(10) 0.0331(11) -0.0054(8) 0.0019(8) -0.0058(8)
C27 0.0172(9) 0.0189(9) 0.0293(10) -0.0011(8) -0.0060(7) -0.0071(7)
C28 0.0188(10) 0.0247(10) 0.0347(11) -0.0088(8) -0.0022(8) -0.0045(8)
C29 0.0246(11) 0.0289(11) 0.0344(11) 0.0047(9) -0.0093(9) -0.0092(9)
C30 0.0168(9) 0.0109(8) 0.0218(9) -0.0044(7) -0.0009(7) -0.0054(7)
C31 0.0247(10) 0.0147(9) 0.0249(9) -0.0002(7) -0.0029(8) -0.0060(8)
C32 0.0325(12) 0.0177(10) 0.0365(11) 0.0057(8) -0.0081(9) -0.0001(9)
C33 0.0232(11) 0.0205(10) 0.0484(13) -0.0034(9) -0.0031(9) 0.0049(8)
C34 0.0212(10) 0.0217(10) 0.0364(11) -0.0090(8) 0.0047(8) -0.0037(8)
C35 0.0190(9) 0.0155(9) 0.0255(9) -0.0066(7) 0.0015(7) -0.0079(7)
C36 0.0312(11) 0.0157(9) 0.0220(9) 0.0035(7) -0.0020(8) -0.0035(8)
C37 0.0296(11) 0.0376(12) 0.0296(11) 0.0018(9) -0.0014(9) -0.0119(10)
C38 0.0509(14) 0.0313(12) 0.0259(10) 0.0028(9) -0.0046(10) -0.0191(10)
C39 0.0193(9) 0.0222(9) 0.0206(9) -0.0071(7) 0.0049(7) -0.0067(8)
C40 0.0684(18) 0.0374(13) 0.0371(13) -0.0092(10) -0.0183(12) -0.0195(12)
C41 0.0663(18) 0.0636(17) 0.0309(12) 0.0073(11) -0.0045(11) -0.0487(15)
C42 0.0180(9) 0.0160(9) 0.0187(8) -0.0004(7) 0.0016(7) -0.0079(7)
C43 0.0208(9) 0.0182(9) 0.0192(8) -0.0048(7) 0.0003(7) -0.0095(7)
C44 0.0164(9) 0.0230(9) 0.0159(8) -0.0027(7) 0.0027(7) -0.0097(7)
C45 0.0190(9) 0.0178(9) 0.0162(8) 0.0017(7) -0.0007(7) -0.0093(7)
C46 0.0181(9) 0.0159(9) 0.0166(8) -0.0014(7) 0.0011(7) -0.0092(7)
C47 0.0287(11) 0.0279(11) 0.0232(9) -0.0043(8) -0.0070(8) -0.0123(9)
C48 0.0231(10) 0.0263(10) 0.0197(9) 0.0017(8) -0.0062(7) -0.0112(8)
C49 0.0246(11) 0.0291(11) 0.0372(11) -0.0075(9) 0.0037(9) -0.0073(9)
C50 0.0323(11) 0.0240(10) 0.0247(10) -0.0022(8) 0.0012(8) -0.0094(9)
C51 0.0264(10) 0.0209(10) 0.0274(10) -0.0071(8) -0.0068(8) -0.0019(8)
N1 0.0138(7) 0.0116(7) 0.0148(7) -0.0015(5) -0.0013(5) -0.0052(6)
N2 0.0141(7) 0.0126(7) 0.0145(7) -0.0013(5) -0.0007(5) -0.0058(6)
N3 0.0176(7) 0.0142(7) 0.0141(7) -0.0018(6) -0.0005(6) -0.0067(6)
N4 0.0166(7) 0.0156(7) 0.0147(7) -0.0012(6) 0.0007(6) -0.0078(6)
N5 0.0262(9) 0.0239(8) 0.0174(7) 0.0007(6) -0.0055(6) -0.0140(7)
O 0.0219(7) 0.0192(6) 0.0156(6) -0.0009(5) -0.0013(5) -0.0115(5)
Nb 0.01357(9) 0.01112(9) 0.01240(8) -0.00057(6) -0.00063(6) -0.00498(6)

loop_
_atom_type_symbol
_atom_type_description
_atom_type_scat_dispersion_real
_atom_type_scat_dispersion_imag
_atom_type_scat_source
C C 0.0033 0.0016 'International Tables Vol C Tables 4.2.6.8 and 6.1.1.4'
H H 0.0000 0.0000 'International Tables Vol C Tables 4.2.6.8 and 6.1.1.4'
N N 0.0061 0.0033 'International Tables Vol C Tables 4.2.6.8 and 6.1.1.4'
O O 0.0106 0.0060 'International Tables Vol C Tables 4.2.6.8 and 6.1.1.4'
Nb Nb -2.0727 0.6215 'International Tables Vol C Tables 4.2.6.8 and 6.1.1.4'

loop_
_geom_angle_atom_site_label_1
_geom_angle_atom_site_label_2
_geom_angle_atom_site_label_3
_geom_angle
_geom_angle_site_symmetry_1
_geom_angle_site_symmetry_3
_geom_angle_publ_flag
N1 C1 C2 124.56(16) . . ?
N1 C1 C4 121.39(15) . . ?
C2 C1 C4 113.97(14) . . ?
C3 C2 C1 129.32(15) . . ?
C3 C2 H2 115.3 . . ?
C1 C2 H2 115.3 . . ?
N2 C3 C2 123.43(15) . . ?
N2 C3 C5 119.82(15) . . ?
C2 C3 C5 116.67(15) . . ?
C1 C4 H4A 109.5 . . ?
C1 C4 H4B 109.5 . . ?
H4A C4 H4B 109.5 . . ?
C1 C4 H4C 109.5 . . ?
H4A C4 H4C 109.5 . . ?
H4B C4 H4C 109.5 . . ?
C3 C5 H5A 109.5 . . ?
C3 C5 H5B 109.5 . . ?
H5A C5 H5B 109.5 . . ?
C3 C5 H5C 109.5 . . ?
H5A C5 H5C 109.5 . . ?
H5B C5 H5C 109.5 . . ?
C7 C6 C11 120.92(16) . . ?
C7 C6 N1 120.34(14) . . ?
C11 C6 N1 118.65(15) . . ?
C8 C7 C6 118.02(16) . . ?
C8 C7 C12 118.37(16) . . ?
C6 C7 C12 123.59(15) . . ?
C9 C8 C7 121.50(17) . . ?
C9 C8 H8 119.2 . . ?
C7 C8 H8 119.2 . . ?
C8 C9 C10 119.99(17) . . ?
C8 C9 H9 120.0 . . ?
C10 C9 H9 120.0 . . ?
C9 C10 C11 121.13(16) . . ?
C9 C10 H10 119.4 . . ?
C11 C10 H10 119.4 . . ?
C10 C11 C6 118.37(16) . . ?
C10 C11 C15 121.26(15) . . ?
C6 C11 C15 120.35(15) . . ?
C7 C12 C14 112.62(15) . . ?
C7 C12 C13 111.11(15) . . ?
C14 C12 C13 109.16(15) . . ?
C7 C12 H12 107.9 . . ?
C14 C12 H12 107.9 . . ?
C13 C12 H12 107.9 . . ?
C12 C13 H13A 109.5 . . ?
C12 C13 H13B 109.5 . . ?
H13A C13 H13B 109.5 . . ?
C12 C13 H13C 109.5 . . ?
H13A C13 H13C 109.5 . . ?
H13B C13 H13C 109.5 . . ?
C12 C14 H14A 109.5 . . ?
C12 C14 H14B 109.5 . . ?
H14A C14 H14B 109.5 . . ?
C12 C14 H14C 109.5 . . ?
H14A C14 H14C 109.5 . . ?
H14B C14 H14C 109.5 . . ?
C11 C15 C17 113.78(15) . . ?
C11 C15 C16 111.07(14) . . ?
C17 C15 C16 109.08(14) . . ?
C11 C15 H15 107.6 . . ?
C17 C15 H15 107.6 . . ?
C16 C15 H15 107.6 . . ?
C15 C16 H16A 109.5 . . ?
C15 C16 H16B 109.5 . . ?
H16A C16 H16B 109.5 . . ?
C15 C16 H16C 109.5 . . ?
H16A C16 H16C 109.5 . . ?
H16B C16 H16C 109.5 . . ?
C15 C17 H17A 109.5 . . ?
C15 C17 H17B 109.5 . . ?
H17A C17 H17B 109.5 . . ?
C15 C17 H17C 109.5 . . ?
H17A C17 H17C 109.5 . . ?
H17B C17 H17C 109.5 . . ?
C19 C18 C23 120.79(16) . . ?
C19 C18 N2 118.03(15) . . ?
C23 C18 N2 121.18(15) . . ?
C20 C19 C18 118.86(16) . . ?
C20 C19 C24 118.70(16) . . ?
C18 C19 C24 122.44(16) . . ?
C21 C20 C19 121.07(17) . . ?
C21 C20 H20 119.5 . . ?
C19 C20 H20 119.5 . . ?
C20 C21 C22 119.44(17) . . ?
C20 C21 H21 120.3 . . ?
C22 C21 H21 120.3 . . ?
C21 C22 C23 121.69(17) . . ?
C21 C22 H22 119.2 . . ?
C23 C22 H22 119.2 . . ?
C22 C23 C18 118.06(16) . . ?
C22 C23 C27 119.02(16) . . ?
C18 C23 C27 122.82(16) . . ?
C19 C24 C26 111.38(15) . . ?
C19 C24 C25 110.18(15) . . ?
C26 C24 C25 111.14(15) . . ?
C19 C24 H24 108.0 . . ?
C26 C24 H24 108.0 . . ?
C25 C24 H24 108.0 . . ?
C24 C25 H25A 109.5 . . ?
C24 C25 H25B 109.5 . . ?
H25A C25 H25B 109.5 . . ?
C24 C25 H25C 109.5 . . ?
H25A C25 H25C 109.5 . . ?
H25B C25 H25C 109.5 . . ?
C24 C26 H26A 109.5 . . ?
C24 C26 H26B 109.5 . . ?
H26A C26 H26B 109.5 . . ?
C24 C26 H26C 109.5 . . ?
H26A C26 H26C 109.5 . . ?
H26B C26 H26C 109.5 . . ?
C23 C27 C29 112.68(16) . . ?
C23 C27 C28 109.27(15) . . ?
C29 C27 C28 110.63(16) . . ?
C23 C27 H27 108.0 . . ?
C29 C27 H27 108.0 . . ?
C28 C27 H27 108.0 . . ?
C27 C28 H28A 109.5 . . ?
C27 C28 H28B 109.5 . . ?
H28A C28 H28B 109.5 . . ?
C27 C28 H28C 109.5 . . ?
H28A C28 H28C 109.5 . . ?
H28B C28 H28C 109.5 . . ?
C27 C29 H29A 109.5 . . ?
C27 C29 H29B 109.5 . . ?
H29A C29 H29B 109.5 . . ?
C27 C29 H29C 109.5 . . ?
H29A C29 H29C 109.5 . . ?
H29B C29 H29C 109.5 . . ?
N3 C30 C35 120.95(15) . . ?
N3 C30 C31 119.09(15) . . ?
C35 C30 C31 119.96(16) . . ?
C32 C31 C30 118.71(18) . . ?
C32 C31 C36 121.52(17) . . ?
C30 C31 C36 119.74(16) . . ?
C33 C32 C31 121.35(18) . . ?
C33 C32 H32 119.3 . . ?
C31 C32 H32 119.3 . . ?
C34 C33 C32 119.79(18) . . ?
C34 C33 H33 120.1 . . ?
C32 C33 H33 120.1 . . ?
C33 C34 C35 121.46(19) . . ?
C33 C34 H34 119.3 . . ?
C35 C34 H34 119.3 . . ?
C34 C35 C30 118.66(17) . . ?
C34 C35 C39 120.66(16) . . ?
C30 C35 C39 120.67(16) . . ?
C31 C36 C38 114.48(17) . . ?
C31 C36 C37 110.12(16) . . ?
C38 C36 C37 109.92(16) . . ?
C31 C36 H36 107.3 . . ?
C38 C36 H36 107.3 . . ?
C37 C36 H36 107.3 . . ?
C36 C37 H37A 109.5 . . ?
C36 C37 H37B 109.5 . . ?
H37A C37 H37B 109.5 . . ?
C36 C37 H37C 109.5 . . ?
H37A C37 H37C 109.5 . . ?
H37B C37 H37C 109.5 . . ?
C36 C38 H38A 109.5 . . ?
C36 C38 H38B 109.5 . . ?
H38A C38 H38B 109.5 . . ?
C36 C38 H38C 109.5 . . ?
H38A C38 H38C 109.5 . . ?
H38B C38 H38C 109.5 . . ?
C40 C39 C35 111.90(16) . . ?
C40 C39 C41 110.88(18) . . ?
C35 C39 C41 111.72(16) . . ?
C40 C39 H39 107.4 . . ?
C35 C39 H39 107.4 . . ?
C41 C39 H39 107.4 . . ?
C39 C40 H40A 109.5 . . ?
C39 C40 H40B 109.5 . . ?
H40A C40 H40B 109.5 . . ?
C39 C40 H40C 109.5 . . ?
H40A C40 H40C 109.5 . . ?
H40B C40 H40C 109.5 . . ?
C39 C41 H41A 109.5 . . ?
C39 C41 H41B 109.5 . . ?
H41A C41 H41B 109.5 . . ?
C39 C41 H41C 109.5 . . ?
H41A C41 H41C 109.5 . . ?
H41B C41 H41C 109.5 . . ?
N4 C42 C43 124.63(16) . . ?
N4 C42 H42 117.7 . . ?
C43 C42 H42 117.7 . . ?
C42 C43 C44 119.74(17) . . ?
C42 C43 H43 120.1 . . ?
C44 C43 H43 120.1 . . ?
N5 C44 C43 122.38(17) . . ?
N5 C44 C45 122.01(16) . . ?
C43 C44 C45 115.61(16) . . ?
C46 C45 C44 119.65(16) . . ?
C46 C45 H45 120.2 . . ?
C44 C45 H45 120.2 . . ?
N4 C46 C45 124.41(17) . . ?
N4 C46 H46 117.8 . . ?
C45 C46 H46 117.8 . . ?
N5 C47 H47A 109.5 . . ?
N5 C47 H47B 109.5 . . ?
H47A C47 H47B 109.5 . . ?
N5 C47 H47C 109.5 . . ?
H47A C47 H47C 109.5 . . ?
H47B C47 H47C 109.5 . . ?
N5 C48 H48A 109.5 . . ?
N5 C48 H48B 109.5 . . ?
H48A C48 H48B 109.5 . . ?
N5 C48 H48C 109.5 . . ?
H48A C48 H48C 109.5 . . ?
H48B C48 H48C 109.5 . . ?
C51 C49 C50 119.91(19) 2_765 . ?
C51 C49 H49 120.0 2_765 . ?
C50 C49 H49 120.0 . . ?
C51 C50 C49 119.65(19) . . ?
C51 C50 H50 120.2 . . ?
C49 C50 H50 120.2 . . ?
C50 C51 C49 120.44(18) . 2_765 ?
C50 C51 H51 119.8 . . ?
C49 C51 H51 119.8 2_765 . ?
C1 N1 C6 117.66(14) . . ?
C1 N1 Nb 122.25(11) . . ?
C6 N1 Nb 118.72(10) . . ?
C3 N2 C18 116.10(14) . . ?
C3 N2 Nb 125.22(11) . . ?
C18 N2 Nb 118.61(10) . . ?
C30 N3 Nb 156.05(12) . . ?
C42 N4 C46 115.37(14) . . ?
C42 N4 Nb 125.55(11) . . ?
C46 N4 Nb 119.04(11) . . ?
C44 N5 C47 120.99(15) . . ?
C44 N5 C48 119.26(15) . . ?
C47 N5 C48 119.45(14) . . ?
O Nb N3 112.39(6) . . ?
O Nb N2 89.24(5) . . ?
N3 Nb N2 102.88(6) . . ?
O Nb N4 86.13(5) . . ?
N3 Nb N4 101.88(6) . . ?
N2 Nb N4 154.70(5) . . ?
O Nb N1 143.72(5) . . ?
N3 Nb N1 103.89(6) . . ?
N2 Nb N1 82.79(5) . . ?
N4 Nb N1 86.32(5) . . ?

loop_
_geom_bond_atom_site_label_1
_geom_bond_atom_site_label_2
_geom_bond_distance
_geom_bond_site_symmetry_2
_geom_bond_publ_flag
C1 N1 1.330(2) . ?
C1 C2 1.409(2) . ?
C1 C4 1.513(2) . ?
C2 C3 1.391(2) . ?
C2 H2 0.9500 . ?
C3 N2 1.341(2) . ?
C3 C5 1.510(2) . ?
C4 H4A 0.9800 . ?
C4 H4B 0.9800 . ?
C4 H4C 0.9800 . ?
C5 H5A 0.9800 . ?
C5 H5B 0.9800 . ?
C5 H5C 0.9800 . ?
C6 C7 1.410(2) . ?
C6 C11 1.410(2) . ?
C6 N1 1.445(2) . ?
C7 C8 1.397(2) . ?
C7 C12 1.529(2) . ?
C8 C9 1.374(3) . ?
C8 H8 0.9500 . ?
C9 C10 1.384(3) . ?
C9 H9 0.9500 . ?
C10 C11 1.391(2) . ?
C10 H10 0.9500 . ?
C11 C15 1.522(2) . ?
C12 C14 1.534(3) . ?
C12 C13 1.537(3) . ?
C12 H12 1.0000 . ?
C13 H13A 0.9800 . ?
C13 H13B 0.9800 . ?
C13 H13C 0.9800 . ?
C14 H14A 0.9800 . ?
C14 H14B 0.9800 . ?
C14 H14C 0.9800 . ?
C15 C17 1.535(2) . ?
C15 C16 1.538(2) . ?
C15 H15 1.0000 . ?
C16 H16A 0.9800 . ?
C16 H16B 0.9800 . ?
C16 H16C 0.9800 . ?
C17 H17A 0.9800 . ?
C17 H17B 0.9800 . ?
C17 H17C 0.9800 . ?
C18 C19 1.403(2) . ?
C18 C23 1.406(2) . ?
C18 N2 1.453(2) . ?
C19 C20 1.394(3) . ?
C19 C24 1.518(2) . ?
C20 C21 1.381(3) . ?
C20 H20 0.9500 . ?
C21 C22 1.384(3) . ?
C21 H21 0.9500 . ?
C22 C23 1.395(3) . ?
C22 H22 0.9500 . ?
C23 C27 1.519(2) . ?
C24 C26 1.529(3) . ?
C24 C25 1.539(2) . ?
C24 H24 1.0000 . ?
C25 H25A 0.9800 . ?
C25 H25B 0.9800 . ?
C25 H25C 0.9800 . ?
C26 H26A 0.9800 . ?
C26 H26B 0.9800 . ?
C26 H26C 0.9800 . ?
C27 C29 1.535(3) . ?
C27 C28 1.536(3) . ?
C27 H27 1.0000 . ?
C28 H28A 0.9800 . ?
C28 H28B 0.9800 . ?
C28 H28C 0.9800 . ?
C29 H29A 0.9800 . ?
C29 H29B 0.9800 . ?
C29 H29C 0.9800 . ?
C30 N3 1.383(2) . ?
C30 C35 1.413(2) . ?
C30 C31 1.423(2) . ?
C31 C32 1.384(3) . ?
C31 C36 1.517(3) . ?
C32 C33 1.384(3) . ?
C32 H32 0.9500 . ?
C33 C34 1.381(3) . ?
C33 H33 0.9500 . ?
C34 C35 1.390(3) . ?
C34 H34 0.9500 . ?
C35 C39 1.518(2) . ?
C36 C38 1.527(3) . ?
C36 C37 1.528(3) . ?
C36 H36 1.0000 . ?
C37 H37A 0.9800 . ?
C37 H37B 0.9800 . ?
C37 H37C 0.9800 . ?
C38 H38A 0.9800 . ?
C38 H38B 0.9800 . ?
C38 H38C 0.9800 . ?
C39 C40 1.513(3) . ?
C39 C41 1.520(3) . ?
C39 H39 1.0000 . ?
C40 H40A 0.9800 . ?
C40 H40B 0.9800 . ?
C40 H40C 0.9800 . ?
C41 H41A 0.9800 . ?
C41 H41B 0.9800 . ?
C41 H41C 0.9800 . ?
C42 N4 1.350(2) . ?
C42 C43 1.363(2) . ?
C42 H42 0.9500 . ?
C43 C44 1.415(2) . ?
C43 H43 0.9500 . ?
C44 N5 1.345(2) . ?
C44 C45 1.417(3) . ?
C45 C46 1.365(2) . ?
C45 H45 0.9500 . ?
C46 N4 1.357(2) . ?
C46 H46 0.9500 . ?
C47 N5 1.456(2) . ?
C47 H47A 0.9800 . ?
C47 H47B 0.9800 . ?
C47 H47C 0.9800 . ?
C48 N5 1.462(2) . ?
C48 H48A 0.9800 . ?
C48 H48B 0.9800 . ?
C48 H48C 0.9800 . ?
C49 C51 1.379(3) 2_765 ?
C49 C50 1.383(3) . ?
C49 H49 0.9500 . ?
C50 C51 1.376(3) . ?
C50 H50 0.9500 . ?
C51 C49 1.379(3) 2_765 ?
C51 H51 0.9500 . ?
N1 Nb 2.2988(14) . ?
N2 Nb 2.1862(14) . ?
N3 Nb 1.8163(14) . ?
N4 Nb 2.2627(14) . ?
O Nb 1.7497(12) . ?
